data_4075904
loop_
_publ_author_name
'Grundl, Marc A.'
'Kennedy-Smith, Joshua J.'
'Trauner, Dirk'

_publ_section_title
;
 Rational Design of a Chiral Palladium(0) Olefin Complex of Unprecedented
 Stability
;
_journal_issue 12
_journal_name_full Organometallics
_journal_page_first 2831
_journal_paper_doi 10.1021/om050277d
_journal_volume 24
_journal_year 2005
_chemical_formula_moiety 'C24 H28 O4 Pd'
_chemical_formula_sum 'C24 H28 O4 Pd'
_chemical_formula_weight 486.88
_chemical_melting_point 438(5)
_chemical_name_systematic Bis-[(4aR,8aR)-4a,8a-Dimethyl-1,4a,5,8a-tetrahydro-naphthalene-2,6-dione]-palladium(0)
_space_group_IT_number 4
_symmetry_cell_setting monoclinic
_symmetry_Int_Tables_number 4
_symmetry_space_group_name_Hall 'P 2yb'
_symmetry_space_group_name_H-M 'P 1 21 1'
_audit_creation_date 'Thu Dec  9 15:48:36 2004'
_audit_creation_method 'by teXsan'
_cell_angle_alpha 90
_cell_angle_beta 104.39(2)
_cell_angle_gamma 90
_cell_formula_units_Z 2
_cell_length_a 10.783(2)
_cell_length_b 7.306(1)
_cell_length_c 13.147(2)
_cell_measurement_reflns_used 2365
_cell_measurement_temperature 178.2
_cell_measurement_theta_max 24.5
_cell_measurement_theta_min 3.0
_cell_volume 1003.2(3)
_computing_cell_refinement 'Bruker-AXS SAINT v6.40'
_computing_data_collection 'Bruker-AXS SMART v5.054'
_computing_data_reduction 'Bruker-AXS SAINT v6.40'
_computing_publication_material teXsan
_computing_structure_refinement teXsan
_computing_structure_solution SIR97
_diffrn_measured_fraction_theta_full 1.4113
_diffrn_measured_fraction_theta_max 1.4113
_diffrn_measurement_device_type 'Bruker SMART 1000'
_diffrn_measurement_method \w-scans
_diffrn_radiation_probe x-ray
_diffrn_radiation_type 'Mo K\a'
_diffrn_radiation_wavelength 0.7107
_diffrn_reflns_av_R_equivalents 0.033
_diffrn_reflns_limit_h_max 12
_diffrn_reflns_limit_h_min 0
_diffrn_reflns_limit_k_max 7
_diffrn_reflns_limit_k_min -8
_diffrn_reflns_limit_l_max 14
_diffrn_reflns_limit_l_min -15
_diffrn_reflns_number 4471
_diffrn_reflns_theta_full 24.68
_diffrn_reflns_theta_max 24.68
_diffrn_standards_decay_% 0
_diffrn_standards_interval_count 0
_diffrn_standards_interval_time 0
_diffrn_standards_number 0
_exptl_absorpt_coefficient_mu 0.954
_exptl_absorpt_correction_T_max 0.967
_exptl_absorpt_correction_T_min 0.513
_exptl_absorpt_correction_type empirical
_exptl_absorpt_process_details 'Blessing, 1995'
_exptl_crystal_colour orange
_exptl_crystal_density_diffrn 1.612
_exptl_crystal_density_method 'not measured'
_exptl_crystal_description tabuolar
_exptl_crystal_F_000 500.00
_exptl_crystal_recrystallization_method 'From reaction mixture'
_exptl_crystal_size_max 0.190
_exptl_crystal_size_mid 0.150
_exptl_crystal_size_min 0.035
_refine_diff_density_max 0.65
_refine_diff_density_min -1.46
_refine_ls_extinction_method none
_refine_ls_goodness_of_fit_ref 1.740
_refine_ls_hydrogen_treatment constr
_refine_ls_number_parameters 261
_refine_ls_number_reflns 2321
_refine_ls_R_factor_all 0.0508
_refine_ls_R_factor_gt 0.0433
_refine_ls_shift/su_max 0.0002
_refine_ls_structure_factor_coef F
_refine_ls_weighting_details 'w = 1/[\s^2^(Fo) + 0.00022|Fo|^2^]'
_refine_ls_weighting_scheme calc
_refine_ls_wR_factor_all 0.0521
_refine_ls_wR_factor_ref 0.0506
_reflns_number_gt 2321
_reflns_number_total 2625
_reflns_threshold_expression F^2^>3.0\s(F^2^)
_cod_data_source_file om050277dsi20050411_101425.cif
_cod_data_source_block Marc_Grundl_Pd_pseudo-cod
_cod_depositor_comments
;
The following automatic conversions were performed:

'_chemical_melting_point' value '433-443' was changed to '438(5)' -
the average value was taken and precision was estimated.

Automatic conversion script
Id: cif_fix_values 1715 2011-07-08 13:25:40Z adriana 
;
_cod_original_cell_volume 1003.3(3)
_cod_original_sg_symbol_H-M 'P 21'
_cod_database_code 4075904

loop_
_symmetry_equiv_pos_as_xyz
x,y,z
-x,1/2+y,-z

loop_
_atom_site_label
_atom_site_type_symbol
_atom_site_fract_x
_atom_site_fract_y
_atom_site_fract_z
_atom_site_U_iso_or_equiv
_atom_site_adp_type
_atom_site_occupancy
_atom_site_calc_flag
Pd1 Pd 0.52697(5) 0.3794 0.26151(4) 0.0158(1) Uani 1.00 d
O1 O 0.5879(6) 0.8068(8) 0.4510(4) 0.029(2) Uani 1.00 d
O2 O 0.7648(6) 0.0744(8) 0.1455(5) 0.036(2) Uani 1.00 d
O3 O 0.4903(6) -0.0681(8) 0.0901(4) 0.032(2) Uani 1.00 d
O4 O 0.2774(6) 0.6828(9) 0.3611(5) 0.039(2) Uani 1.00 d
C1 C 0.6897(8) 0.356(2) 0.4036(5) 0.020(2) Uani 1.00 d
C2 C 0.6117(8) 0.491(1) 0.4261(6) 0.020(2) Uani 1.00 d
C3 C 0.6392(7) 0.685(1) 0.4132(6) 0.019(2) Uani 1.00 d
C4 C 0.7418(8) 0.731(1) 0.3569(6) 0.020(2) Uani 1.00 d
C5 C 0.7844(9) 0.572(1) 0.2974(7) 0.019(2) Uani 1.00 d
C6 C 0.6736(9) 0.527(1) 0.2029(6) 0.019(2) Uani 1.00 d
C7 C 0.6632(7) 0.355(2) 0.1544(6) 0.020(2) Uani 1.00 d
C8 C 0.7545(9) 0.210(1) 0.1964(7) 0.022(3) Uani 1.00 d
C9 C 0.8431(9) 0.236(1) 0.3041(7) 0.023(3) Uani 1.00 d
C10 C 0.8106(7) 0.398(2) 0.3672(5) 0.018(2) Uani 1.00 d
C11 C 0.8980(8) 0.638(1) 0.2559(7) 0.024(2) Uani 1.00 d
C12 C 0.9212(8) 0.4234(10) 0.4665(7) 0.028(3) Uani 1.00 d
C13 C 0.3884(8) 0.170(1) 0.2936(7) 0.019(2) Uani 1.00 d
C14 C 0.4678(8) 0.078(1) 0.2429(6) 0.021(2) Uani 1.00 d
C15 C 0.4356(8) 0.046(1) 0.1312(6) 0.021(2) Uani 1.00 d
C16 C 0.3184(8) 0.148(1) 0.0662(6) 0.026(2) Uani 1.00 d
C17 C 0.2643(9) 0.297(1) 0.1237(6) 0.022(2) Uani 1.00 d
C18 C 0.3532(8) 0.462(1) 0.1396(7) 0.021(2) Uani 1.00 d
C19 C 0.3614(8) 0.583(1) 0.2207(8) 0.025(3) Uani 1.00 d
C20 C 0.2872(9) 0.562(1) 0.2995(8) 0.024(3) Uani 1.00 d
C21 C 0.2140(7) 0.384(2) 0.2961(5) 0.024(2) Uani 1.00 d
C22 C 0.2560(8) 0.229(1) 0.2351(7) 0.021(2) Uani 1.00 d
C23 C 0.1325(8) 0.357(2) 0.0536(6) 0.031(3) Uani 1.00 d
C24 C 0.1634(8) 0.069(1) 0.2289(7) 0.030(3) Uani 1.00 d
H1 H 0.7098 0.8259 0.3078 0.0244 Uiso 1.00 calc
H2 H 0.8147 0.7744 0.4077 0.0244 Uiso 1.00 calc
H3 H 0.8409 0.1278 0.3434 0.0271 Uiso 1.00 calc
H4 H 0.9273 0.2544 0.2957 0.0271 Uiso 1.00 calc
H5 H 0.9685 0.6643 0.3134 0.0294 Uiso 1.00 calc
H6 H 0.9214 0.5441 0.2140 0.0294 Uiso 1.00 calc
H7 H 0.8742 0.7446 0.2147 0.0294 Uiso 1.00 calc
H8 H 0.9309 0.3150 0.5076 0.0341 Uiso 1.00 calc
H9 H 0.9984 0.4475 0.4464 0.0341 Uiso 1.00 calc
H10 H 0.9025 0.5232 0.5065 0.0341 Uiso 1.00 calc
H11 H 0.3420 0.2035 0.0082 0.0309 Uiso 1.00 calc
H12 H 0.2526 0.0610 0.0412 0.0309 Uiso 1.00 calc
H13 H 0.2235 0.3440 0.3663 0.0293 Uiso 1.00 calc
H14 H 0.1263 0.4086 0.2648 0.0293 Uiso 1.00 calc
H15 H 0.0980 0.4522 0.0878 0.0372 Uiso 1.00 calc
H16 H 0.1431 0.4007 -0.0118 0.0372 Uiso 1.00 calc
H17 H 0.0757 0.2558 0.0421 0.0372 Uiso 1.00 calc
H18 H 0.0795 0.1072 0.1935 0.0365 Uiso 1.00 calc
H19 H 0.1892 -0.0291 0.1915 0.0365 Uiso 1.00 calc
H20 H 0.1637 0.0298 0.2978 0.0365 Uiso 1.00 calc
H21 H 0.6921 0.2457 0.4426 0.0242 Uiso 1.00 calc
H22 H 0.5667 0.4631 0.4778 0.0241 Uiso 1.00 calc
H23 H 0.6426 0.6266 0.1574 0.0233 Uiso 1.00 calc
H24 H 0.6253 0.3523 0.0810 0.0238 Uiso 1.00 calc
H25 H 0.3983 0.1387 0.3653 0.0233 Uiso 1.00 calc
H26 H 0.5260 -0.0060 0.2845 0.0251 Uiso 1.00 calc
H27 H 0.3687 0.5123 0.0773 0.0248 Uiso 1.00 calc
H28 H 0.3839 0.7047 0.2077 0.0295 Uiso 1.00 calc

loop_
_atom_site_aniso_label
_atom_site_aniso_U_11
_atom_site_aniso_U_22
_atom_site_aniso_U_33
_atom_site_aniso_U_12
_atom_site_aniso_U_13
_atom_site_aniso_U_23
Pd1 0.0168(3) 0.0167(3) 0.0128(3) 0.0010(5) 0.0016(2) 0.0010(4)
O1 0.035(4) 0.028(3) 0.024(3) 0.005(2) 0.009(3) -0.008(2)
O2 0.044(4) 0.031(4) 0.036(4) 0.010(3) 0.013(3) -0.014(3)
O3 0.031(3) 0.035(5) 0.030(3) 0.005(2) 0.006(3) -0.014(3)
O4 0.047(5) 0.033(4) 0.035(4) 0.009(3) 0.008(3) -0.013(3)
C1 0.032(4) 0.018(6) 0.009(3) 0.006(5) 0.001(3) 0.000(4)
C2 0.026(5) 0.023(5) 0.009(4) -0.004(4) 0.001(3) -0.001(3)
C3 0.013(4) 0.030(5) 0.011(4) 0.003(4) -0.003(3) 0.001(4)
C4 0.021(5) 0.017(4) 0.019(4) -0.001(3) -0.002(4) 0.002(3)
C5 0.019(5) 0.018(5) 0.021(5) 0.006(4) 0.007(4) 0.007(4)
C6 0.021(5) 0.022(5) 0.016(5) 0.001(4) 0.006(4) 0.003(4)
C7 0.023(4) 0.024(6) 0.014(3) -0.004(5) 0.007(3) -0.002(5)
C8 0.026(6) 0.019(5) 0.022(5) 0.000(4) 0.010(4) -0.001(4)
C9 0.017(5) 0.015(5) 0.033(5) 0.005(4) 0.002(4) 0.006(4)
C10 0.021(4) 0.015(5) 0.018(3) 0.001(5) 0.002(3) -0.000(5)
C11 0.023(5) 0.020(4) 0.029(5) -0.003(4) 0.004(4) 0.003(4)
C12 0.025(5) 0.020(6) 0.036(5) 0.003(3) -0.001(4) 0.003(4)
C13 0.020(5) 0.017(4) 0.021(5) -0.005(4) 0.003(4) 0.004(4)
C14 0.023(5) 0.012(4) 0.026(5) -0.002(4) 0.002(4) -0.003(4)
C15 0.020(4) 0.020(4) 0.021(4) -0.006(4) 0.001(4) 0.001(4)
C16 0.026(5) 0.029(5) 0.019(4) 0.004(4) -0.001(4) -0.007(4)
C17 0.023(5) 0.024(4) 0.019(4) -0.003(4) 0.005(4) -0.007(4)
C18 0.017(5) 0.022(4) 0.019(5) 0.006(4) -0.003(4) 0.006(4)
C19 0.018(5) 0.025(5) 0.029(6) 0.006(4) 0.002(4) 0.013(4)
C20 0.020(6) 0.023(5) 0.024(5) 0.009(4) -0.005(4) 0.002(4)
C21 0.029(4) 0.031(4) 0.016(3) 0.004(8) 0.010(3) 0.001(7)
C22 0.015(5) 0.027(5) 0.016(5) -0.007(4) -0.004(4) -0.000(4)
C23 0.022(4) 0.043(7) 0.024(4) 0.011(6) -0.001(3) 0.004(6)
C24 0.030(5) 0.025(5) 0.037(5) -0.001(4) 0.011(4) 0.000(4)

loop_
_atom_type_symbol
_atom_type_description
_atom_type_scat_dispersion_real
_atom_type_scat_dispersion_imag
_atom_type_scat_source
Pd Pd -0.999 1.007
;International Tables for Crystallography
(1992, Vol. C, Tables 4.2.6.8 and 6.1.1.1)
;
O O 0.011 0.006
;International Tables for Crystallography
(1992, Vol. C, Tables 4.2.6.8 and 6.1.1.1)
;
C C 0.003 0.002
;International Tables for Crystallography
(1992, Vol. C, Tables 4.2.6.8 and 6.1.1.1)
;
H H 0.000 0.000
;International Tables for Crystallography
(1992, Vol. C, Table 6.1.1.2)
;

loop_
_geom_angle_atom_site_label_1
_geom_angle_atom_site_label_2
_geom_angle_atom_site_label_3
_geom_angle
_geom_angle_publ_flag
C1 PD1 C2 35.6(3) ?
C1 PD1 C6 81.2(3) ?
C1 PD1 C7 91.0(3) ?
C1 PD1 C13 102.2(3) ?
C1 PD1 C14 98.9(4) ?
C1 PD1 C18 166.3(3) ?
C1 PD1 C19 130.9(4) ?
C2 PD1 C6 90.2(3) ?
C2 PD1 C7 116.5(3) ?
C2 PD1 C13 101.2(3) ?
C2 PD1 C14 118.8(3) ?
C2 PD1 C18 130.8(3) ?
C2 PD1 C19 95.5(3) ?
C6 PD1 C7 36.3(3) ?
C6 PD1 C13 164.8(3) ?
C6 PD1 C14 129.6(3) ?
C6 PD1 C18 99.5(3) ?
C6 PD1 C19 100.8(3) ?
C7 PD1 C13 128.5(4) ?
C7 PD1 C14 93.7(3) ?
C7 PD1 C18 97.6(3) ?
C7 PD1 C19 119.5(3) ?
C13 PD1 C14 35.4(3) ?
C13 PD1 C18 80.8(3) ?
C13 PD1 C19 88.3(3) ?
C14 PD1 C18 91.2(3) ?
C14 PD1 C19 114.8(3) ?
C18 PD1 C19 35.4(3) ?
PD1 C1 C2 74.3(5) ?
PD1 C1 C10 106.1(4) ?
C2 C1 C10 122.4(9) ?
PD1 C2 C1 70.2(4) ?
PD1 C2 C3 106.3(5) ?
C1 C2 C3 121.1(7) ?
O1 C3 C2 122.3(7) ?
O1 C3 C4 119.7(7) ?
C2 C3 C4 117.9(7) ?
C3 C4 C5 115.3(7) ?
C4 C5 C6 107.8(7) ?
C4 C5 C10 110.6(6) ?
C4 C5 C11 108.2(7) ?
C6 C5 C10 107.0(7) ?
C6 C5 C11 108.1(7) ?
C10 C5 C11 114.9(7) ?
PD1 C6 C5 107.8(5) ?
PD1 C6 C7 74.8(5) ?
C5 C6 C7 121.5(8) ?
PD1 C7 C6 68.9(5) ?
PD1 C7 C8 107.5(6) ?
C6 C7 C8 120.6(7) ?
O2 C8 C7 121.9(8) ?
O2 C8 C9 119.7(8) ?
C7 C8 C9 118.3(8) ?
C8 C9 C10 115.3(7) ?
C1 C10 C5 107.9(7) ?
C1 C10 C9 109.9(9) ?
C1 C10 C12 107.5(6) ?
C5 C10 C9 110.1(6) ?
C5 C10 C12 113.0(8) ?
C9 C10 C12 108.4(7) ?
PD1 C13 C14 73.6(5) ?
PD1 C13 C22 107.4(5) ?
C14 C13 C22 121.0(8) ?
PD1 C14 C13 70.9(5) ?
PD1 C14 C15 104.9(5) ?
C13 C14 C15 123.3(8) ?
O3 C15 C14 122.8(8) ?
O3 C15 C16 120.5(7) ?
C14 C15 C16 116.4(7) ?
C15 C16 C17 115.8(7) ?
C16 C17 C18 109.1(6) ?
C16 C17 C22 110.6(7) ?
C16 C17 C23 108.3(8) ?
C18 C17 C22 107.7(7) ?
C18 C17 C23 108.2(8) ?
C22 C17 C23 112.8(7) ?
PD1 C18 C17 105.9(5) ?
PD1 C18 C19 74.6(5) ?
C17 C18 C19 122.2(7) ?
PD1 C19 C18 70.0(5) ?
PD1 C19 C20 107.4(6) ?
C18 C19 C20 122.8(8) ?
O4 C20 C19 123.1(8) ?
O4 C20 C21 120.6(8) ?
C19 C20 C21 116.1(8) ?
C20 C21 C22 115.7(6) ?
C13 C22 C17 107.5(7) ?
C13 C22 C21 108.2(7) ?
C13 C22 C24 109.5(7) ?
C17 C22 C21 110.3(7) ?
C17 C22 C24 112.5(7) ?
C21 C22 C24 108.8(8) ?
PD1 C1 H21 115.385 no
C2 C1 H21 115.385 no
C10 C1 H21 115.385 no
PD1 C2 H22 116.487 no
C1 C2 H22 116.488 no
C3 C2 H22 116.487 no
C3 C4 H1 108.009 no
C3 C4 H2 108.008 no
C5 C4 H1 108.009 no
C5 C4 H2 108.009 no
H1 C4 H2 109.461 no
PD1 C6 H23 115.188 no
C5 C6 H23 115.188 no
C7 C6 H23 115.188 no
PD1 C7 H24 116.632 no
C6 C7 H24 116.633 no
C8 C7 H24 116.633 no
C8 C9 H3 107.998 no
C8 C9 H4 107.996 no
C10 C9 H3 107.995 no
C10 C9 H4 107.997 no
H3 C9 H4 109.461 no
C5 C11 H5 109.471 no
C5 C11 H6 109.469 no
C5 C11 H7 109.469 no
H5 C11 H6 109.474 no
H5 C11 H7 109.473 no
H6 C11 H7 109.470 no
C10 C12 H8 109.467 no
C10 C12 H9 109.470 no
C10 C12 H10 109.470 no
H8 C12 H9 109.473 no
H8 C12 H10 109.471 no
H9 C12 H10 109.476 no
PD1 C13 H25 115.681 no
C14 C13 H25 115.684 no
C22 C13 H25 115.684 no
PD1 C14 H26 115.881 no
C13 C14 H26 115.880 no
C15 C14 H26 115.882 no
C15 C16 H11 107.856 no
C15 C16 H12 107.857 no
C17 C16 H11 107.857 no
C17 C16 H12 107.859 no
H11 C16 H12 109.460 no
PD1 C18 H27 115.419 no
C17 C18 H27 115.418 no
C19 C18 H27 115.420 no
PD1 C19 H28 115.707 no
C18 C19 H28 115.707 no
C20 C19 H28 115.706 no
C20 C21 H13 107.895 no
C20 C21 H14 107.901 no
C22 C21 H13 107.879 no
C22 C21 H14 107.884 no
H13 C21 H14 109.459 no
C17 C23 H15 109.469 no
C17 C23 H16 109.470 no
C17 C23 H17 109.472 no
H15 C23 H16 109.470 no
H15 C23 H17 109.472 no
H16 C23 H17 109.474 no
C22 C24 H18 109.469 no
C22 C24 H19 109.469 no
C22 C24 H20 109.469 no
H18 C24 H19 109.473 no
H18 C24 H20 109.473 no
H19 C24 H20 109.474 no

loop_
_geom_bond_atom_site_label_1
_geom_bond_atom_site_label_2
_geom_bond_distance
_geom_bond_publ_flag
PD1 C1 2.229(8) yes
PD1 C2 2.280(7) yes
PD1 C6 2.204(9) yes
PD1 C7 2.281(7) yes
PD1 C13 2.251(8) yes
PD1 C14 2.286(8) yes
PD1 C18 2.225(9) yes
PD1 C19 2.282(8) yes
O1 C3 1.219(9) yes
O2 C8 1.219(10) yes
O3 C15 1.223(10) yes
O4 C20 1.22(1) yes
C1 C2 1.38(1) yes
C1 C10 1.53(1) yes
C2 C3 1.46(1) yes
C3 C4 1.51(1) yes
C4 C5 1.53(1) yes
C5 C6 1.53(1) yes
C5 C10 1.55(1) yes
C5 C11 1.54(1) yes
C6 C7 1.40(1) yes
C7 C8 1.46(1) yes
C8 C9 1.51(1) yes
C9 C10 1.53(1) yes
C10 C12 1.54(1) yes
C13 C14 1.38(1) yes
C13 C22 1.51(1) yes
C14 C15 1.44(1) yes
C15 C16 1.53(1) yes
C16 C17 1.52(1) yes
C17 C18 1.52(1) yes
C17 C22 1.57(1) yes
C17 C23 1.55(1) yes
C18 C19 1.37(1) yes
C19 C20 1.47(1) yes
C20 C21 1.51(2) yes
C21 C22 1.52(1) yes
C22 C24 1.53(1) yes
C1 H21 0.950 no
C2 H22 0.950 no
C4 H1 0.950 no
C4 H2 0.950 no
C6 H23 0.950 no
C7 H24 0.950 no
C9 H3 0.950 no
C9 H4 0.950 no
C11 H5 0.950 no
C11 H6 0.950 no
C11 H7 0.950 no
C12 H8 0.950 no
C12 H9 0.950 no
C12 H10 0.950 no
C13 H25 0.950 no
C14 H26 0.950 no
C16 H11 0.950 no
C16 H12 0.950 no
C18 H27 0.950 no
C19 H28 0.950 no
C21 H13 0.950 no
C21 H14 0.950 no
C23 H15 0.950 no
C23 H16 0.950 no
C23 H17 0.950 no
C24 H18 0.950 no
C24 H19 0.950 no
C24 H20 0.950 no

loop_
_geom_contact_atom_site_label_1
_geom_contact_atom_site_label_2
_geom_contact_distance
_geom_contact_site_symmetry_2
O1 C2 3.284(9) 2_656
O1 C14 3.368(10) 1_565
O1 C13 3.45(1) 2_656
O1 C21 3.522(9) 2_656
O2 C23 3.47(1) 2_645
O3 C7 3.277(10) 2_645
O3 C19 3.55(1) 1_545
O4 C1 3.279(10) 2_656
O4 C24 3.38(1) 1_565
O4 C2 3.560(10) 2_656

loop_
_geom_torsion_atom_site_label_1
_geom_torsion_atom_site_label_2
_geom_torsion_atom_site_label_3
_geom_torsion_atom_site_label_4
_geom_torsion
_geom_torsion_site_symmetry_1
_geom_torsion_site_symmetry_2
_geom_torsion_site_symmetry_3
_geom_torsion_site_symmetry_4
_geom_torsion_publ_flag
PD1 C1 C2 C3 -97.5(7) 1_555 1_555 1_555 1_555 yes
PD1 C1 C10 C5 46.1(8) 1_555 1_555 1_555 1_555 yes
PD1 C1 C10 C9 -74.0(8) 1_555 1_555 1_555 1_555 yes
PD1 C1 C10 C12 168.2(6) 1_555 1_555 1_555 1_555 yes
PD1 C2 C1 C10 99.4(7) 1_555 1_555 1_555 1_555 yes
PD1 C2 C3 O1 118.2(7) 1_555 1_555 1_555 1_555 yes
PD1 C2 C3 C4 -65.9(8) 1_555 1_555 1_555 1_555 yes
PD1 C6 C5 C4 -75.1(7) 1_555 1_555 1_555 1_555 yes
PD1 C6 C5 C10 44.0(7) 1_555 1_555 1_555 1_555 yes
PD1 C6 C5 C11 168.2(5) 1_555 1_555 1_555 1_555 yes
PD1 C6 C7 C8 -98.4(8) 1_555 1_555 1_555 1_555 yes
PD1 C7 C6 C5 101.8(8) 1_555 1_555 1_555 1_555 yes
PD1 C7 C8 O2 119.9(8) 1_555 1_555 1_555 1_555 yes
PD1 C7 C8 C9 -63.3(9) 1_555 1_555 1_555 1_555 yes
PD1 C13 C14 C15 -95.7(7) 1_555 1_555 1_555 1_555 yes
PD1 C13 C22 C17 42.1(8) 1_555 1_555 1_555 1_555 yes
PD1 C13 C22 C21 -77.0(8) 1_555 1_555 1_555 1_555 yes
PD1 C13 C22 C24 164.6(5) 1_555 1_555 1_555 1_555 yes
PD1 C14 C13 C22 100.8(7) 1_555 1_555 1_555 1_555 yes
PD1 C14 C15 O3 120.4(7) 1_555 1_555 1_555 1_555 yes
PD1 C14 C15 C16 -65.8(8) 1_555 1_555 1_555 1_555 yes
PD1 C18 C17 C16 -71.8(7) 1_555 1_555 1_555 1_555 yes
PD1 C18 C17 C22 48.3(7) 1_555 1_555 1_555 1_555 yes
PD1 C18 C17 C23 170.5(5) 1_555 1_555 1_555 1_555 yes
PD1 C18 C19 C20 -98.3(8) 1_555 1_555 1_555 1_555 yes
PD1 C19 C18 C17 99.4(8) 1_555 1_555 1_555 1_555 yes
PD1 C19 C20 O4 115.5(8) 1_555 1_555 1_555 1_555 yes
PD1 C19 C20 C21 -68.7(9) 1_555 1_555 1_555 1_555 yes
O1 C3 C2 C1 -165.4(8) 1_555 1_555 1_555 1_555 yes
O1 C3 C4 C5 -170.6(7) 1_555 1_555 1_555 1_555 yes
O2 C8 C7 C6 -164.7(7) 1_555 1_555 1_555 1_555 yes
O2 C8 C9 C10 -172.1(8) 1_555 1_555 1_555 1_555 yes
O3 C15 C14 C13 -162.8(8) 1_555 1_555 1_555 1_555 yes
O3 C15 C16 C17 -175.5(7) 1_555 1_555 1_555 1_555 yes
O4 C20 C19 C18 -167.4(9) 1_555 1_555 1_555 1_555 yes
O4 C20 C21 C22 -166.7(7) 1_555 1_555 1_555 1_555 yes
C1 PD1 C2 C3 117.8(8) 1_555 1_555 1_555 1_555 yes
C1 PD1 C6 C5 -14.9(6) 1_555 1_555 1_555 1_555 yes
C1 PD1 C6 C7 103.9(5) 1_555 1_555 1_555 1_555 yes
C1 PD1 C7 C6 -73.6(6) 1_555 1_555 1_555 1_555 yes
C1 PD1 C7 C8 43.1(7) 1_555 1_555 1_555 1_555 yes
C1 PD1 C13 C14 -88.4(5) 1_555 1_555 1_555 1_555 yes
C1 PD1 C13 C22 153.6(6) 1_555 1_555 1_555 1_555 yes
C1 PD1 C14 C13 98.5(5) 1_555 1_555 1_555 1_555 yes
C1 PD1 C14 C15 -140.9(5) 1_555 1_555 1_555 1_555 yes
C1 PD1 C18 C17 -123(1) 1_555 1_555 1_555 1_555 yes
C1 PD1 C18 C19 -3(1) 1_555 1_555 1_555 1_555 yes
C1 PD1 C19 C18 178.9(5) 1_555 1_555 1_555 1_555 yes
C1 PD1 C19 C20 -61.8(8) 1_555 1_555 1_555 1_555 yes
C1 C2 PD1 C6 -74.5(5) 1_555 1_555 1_555 1_555 yes
C1 C2 PD1 C7 -48.4(6) 1_555 1_555 1_555 1_555 yes
C1 C2 PD1 C13 95.4(5) 1_555 1_555 1_555 1_555 yes
C1 C2 PD1 C14 62.4(6) 1_555 1_555 1_555 1_555 yes
C1 C2 PD1 C18 -177.2(5) 1_555 1_555 1_555 1_555 yes
C1 C2 PD1 C19 -175.3(5) 1_555 1_555 1_555 1_555 yes
C1 C2 C3 C4 10(1) 1_555 1_555 1_555 1_555 yes
C1 C10 C5 C4 55.8(9) 1_555 1_555 1_555 1_555 yes
C1 C10 C5 C6 -61.4(9) 1_555 1_555 1_555 1_555 yes
C1 C10 C5 C11 178.6(7) 1_555 1_555 1_555 1_555 yes
C1 C10 C9 C8 71.6(9) 1_555 1_555 1_555 1_555 yes
C2 PD1 C1 C10 -119.8(10) 1_555 1_555 1_555 1_555 yes
C2 PD1 C6 C5 19.7(6) 1_555 1_555 1_555 1_555 yes
C2 PD1 C6 C7 138.5(5) 1_555 1_555 1_555 1_555 yes
C2 PD1 C7 C6 -47.8(6) 1_555 1_555 1_555 1_555 yes
C2 PD1 C7 C8 68.9(7) 1_555 1_555 1_555 1_555 yes
C2 PD1 C13 C14 -124.7(5) 1_555 1_555 1_555 1_555 yes
C2 PD1 C13 C22 117.3(6) 1_555 1_555 1_555 1_555 yes
C2 PD1 C14 C13 67.0(6) 1_555 1_555 1_555 1_555 yes
C2 PD1 C14 C15 -172.4(5) 1_555 1_555 1_555 1_555 yes
C2 PD1 C18 C17 -116.4(5) 1_555 1_555 1_555 1_555 yes
C2 PD1 C18 C19 3.3(7) 1_555 1_555 1_555 1_555 yes
C2 PD1 C19 C18 -177.5(5) 1_555 1_555 1_555 1_555 yes
C2 PD1 C19 C20 -58.2(7) 1_555 1_555 1_555 1_555 yes
C2 C1 PD1 C6 102.9(5) 1_555 1_555 1_555 1_555 yes
C2 C1 PD1 C7 137.9(5) 1_555 1_555 1_555 1_555 yes
C2 C1 PD1 C13 -92.2(5) 1_555 1_555 1_555 1_555 yes
C2 C1 PD1 C14 -128.1(5) 1_555 1_555 1_555 1_555 yes
C2 C1 PD1 C18 8(1) 1_555 1_555 1_555 1_555 yes
C2 C1 PD1 C19 6.2(7) 1_555 1_555 1_555 1_555 yes
C2 C1 C10 C5 -35.2(10) 1_555 1_555 1_555 1_555 yes
C2 C1 C10 C9 -155.3(8) 1_555 1_555 1_555 1_555 yes
C2 C1 C10 C12 86.9(9) 1_555 1_555 1_555 1_555 yes
C2 C3 C4 C5 13(1) 1_555 1_555 1_555 1_555 yes
C3 C2 PD1 C6 43.4(6) 1_555 1_555 1_555 1_555 yes
C3 C2 PD1 C7 69.4(6) 1_555 1_555 1_555 1_555 yes
C3 C2 PD1 C13 -146.8(5) 1_555 1_555 1_555 1_555 yes
C3 C2 PD1 C14 -179.8(5) 1_555 1_555 1_555 1_555 yes
C3 C2 PD1 C18 -59.4(7) 1_555 1_555 1_555 1_555 yes
C3 C2 PD1 C19 -57.5(6) 1_555 1_555 1_555 1_555 yes
C3 C2 C1 C10 1(1) 1_555 1_555 1_555 1_555 yes
C3 C4 C5 C6 69.6(8) 1_555 1_555 1_555 1_555 yes
C3 C4 C5 C10 -47.1(9) 1_555 1_555 1_555 1_555 yes
C3 C4 C5 C11 -173.8(7) 1_555 1_555 1_555 1_555 yes
C4 C5 C6 C7 -157.8(8) 1_555 1_555 1_555 1_555 yes
C4 C5 C10 C9 175.7(6) 1_555 1_555 1_555 1_555 yes
C4 C5 C10 C12 -62.9(9) 1_555 1_555 1_555 1_555 yes
C5 C6 PD1 C7 -118.8(8) 1_555 1_555 1_555 1_555 yes
C5 C6 PD1 C13 -119(1) 1_555 1_555 1_555 1_555 yes
C5 C6 PD1 C14 -109.2(6) 1_555 1_555 1_555 1_555 yes
C5 C6 PD1 C18 151.2(6) 1_555 1_555 1_555 1_555 yes
C5 C6 PD1 C19 115.3(6) 1_555 1_555 1_555 1_555 yes
C5 C6 C7 C8 3(1) 1_555 1_555 1_555 1_555 yes
C5 C10 C9 C8 -47(1) 1_555 1_555 1_555 1_555 yes
C6 PD1 C1 C10 -17.0(7) 1_555 1_555 1_555 1_555 yes
C6 PD1 C7 C8 116.7(8) 1_555 1_555 1_555 1_555 yes
C6 PD1 C13 C14 13(1) 1_555 1_555 1_555 1_555 yes
C6 PD1 C13 C22 -104(1) 1_555 1_555 1_555 1_555 yes
C6 PD1 C14 C13 -175.6(5) 1_555 1_555 1_555 1_555 yes
C6 PD1 C14 C15 -54.9(7) 1_555 1_555 1_555 1_555 yes
C6 PD1 C18 C17 145.0(5) 1_555 1_555 1_555 1_555 yes
C6 PD1 C18 C19 -95.3(5) 1_555 1_555 1_555 1_555 yes
C6 PD1 C19 C18 91.2(5) 1_555 1_555 1_555 1_555 yes
C6 PD1 C19 C20 -149.4(6) 1_555 1_555 1_555 1_555 yes
C6 C5 C10 C9 58.5(9) 1_555 1_555 1_555 1_555 yes
C6 C5 C10 C12 179.9(7) 1_555 1_555 1_555 1_555 yes
C6 C7 PD1 C13 179.9(5) 1_555 1_555 1_555 1_555 yes
C6 C7 PD1 C14 -172.7(5) 1_555 1_555 1_555 1_555 yes
C6 C7 PD1 C18 95.7(5) 1_555 1_555 1_555 1_555 yes
C6 C7 PD1 C19 66.0(6) 1_555 1_555 1_555 1_555 yes
C6 C7 C8 C9 12(1) 1_555 1_555 1_555 1_555 yes
C7 PD1 C1 C10 18.1(8) 1_555 1_555 1_555 1_555 yes
C7 PD1 C13 C14 12.9(7) 1_555 1_555 1_555 1_555 yes
C7 PD1 C13 C22 -105.2(6) 1_555 1_555 1_555 1_555 yes
C7 PD1 C14 C13 -169.9(5) 1_555 1_555 1_555 1_555 yes
C7 PD1 C14 C15 -49.3(6) 1_555 1_555 1_555 1_555 yes
C7 PD1 C18 C17 108.3(6) 1_555 1_555 1_555 1_555 yes
C7 PD1 C18 C19 -132.0(5) 1_555 1_555 1_555 1_555 yes
C7 PD1 C19 C18 57.8(6) 1_555 1_555 1_555 1_555 yes
C7 PD1 C19 C20 177.2(6) 1_555 1_555 1_555 1_555 yes
C7 C6 PD1 C13 0(1) 1_555 1_555 1_555 1_555 yes
C7 C6 PD1 C14 9.5(7) 1_555 1_555 1_555 1_555 yes
C7 C6 PD1 C18 -90.0(5) 1_555 1_555 1_555 1_555 yes
C7 C6 PD1 C19 -125.9(5) 1_555 1_555 1_555 1_555 yes
C7 C6 C5 C10 -38(1) 1_555 1_555 1_555 1_555 yes
C7 C6 C5 C11 85.4(9) 1_555 1_555 1_555 1_555 yes
C7 C8 C9 C10 11(1) 1_555 1_555 1_555 1_555 yes
C8 C7 PD1 C13 -63.4(7) 1_555 1_555 1_555 1_555 yes
C8 C7 PD1 C14 -55.9(6) 1_555 1_555 1_555 1_555 yes
C8 C7 PD1 C18 -147.6(6) 1_555 1_555 1_555 1_555 yes
C8 C7 PD1 C19 -177.3(6) 1_555 1_555 1_555 1_555 yes
C8 C9 C10 C12 -171.2(7) 1_555 1_555 1_555 1_555 yes
C9 C10 C5 C11 -61.5(9) 1_555 1_555 1_555 1_555 yes
C10 C1 PD1 C13 147.9(7) 1_555 1_555 1_555 1_555 yes
C10 C1 PD1 C14 112.0(7) 1_555 1_555 1_555 1_555 yes
C10 C1 PD1 C18 -110(1) 1_555 1_555 1_555 1_555 yes
C10 C1 PD1 C19 -113.6(7) 1_555 1_555 1_555 1_555 yes
C11 C5 C10 C12 59.9(9) 1_555 1_555 1_555 1_555 yes
C13 PD1 C14 C15 120.6(8) 1_555 1_555 1_555 1_555 yes
C13 PD1 C18 C17 -19.6(5) 1_555 1_555 1_555 1_555 yes
C13 PD1 C18 C19 100.1(5) 1_555 1_555 1_555 1_555 yes
C13 PD1 C19 C18 -76.4(5) 1_555 1_555 1_555 1_555 yes
C13 PD1 C19 C20 42.9(7) 1_555 1_555 1_555 1_555 yes
C13 C14 PD1 C18 -72.2(5) 1_555 1_555 1_555 1_555 yes
C13 C14 PD1 C19 -45.0(5) 1_555 1_555 1_555 1_555 yes
C13 C14 C15 C16 10(1) 1_555 1_555 1_555 1_555 yes
C13 C22 C17 C16 56.8(9) 1_555 1_555 1_555 1_555 yes
C13 C22 C17 C18 -62.3(8) 1_555 1_555 1_555 1_555 yes
C13 C22 C17 C23 178.3(8) 1_555 1_555 1_555 1_555 yes
C13 C22 C21 C20 67(1) 1_555 1_555 1_555 1_555 yes
C14 PD1 C13 C22 -118.0(8) 1_555 1_555 1_555 1_555 yes
C14 PD1 C18 C17 14.4(5) 1_555 1_555 1_555 1_555 yes
C14 PD1 C18 C19 134.1(5) 1_555 1_555 1_555 1_555 yes
C14 PD1 C19 C18 -52.2(6) 1_555 1_555 1_555 1_555 yes
C14 PD1 C19 C20 67.1(7) 1_555 1_555 1_555 1_555 yes
C14 C13 PD1 C18 105.3(5) 1_555 1_555 1_555 1_555 yes
C14 C13 PD1 C19 140.1(5) 1_555 1_555 1_555 1_555 yes
C14 C13 C22 C17 -38(1) 1_555 1_555 1_555 1_555 yes
C14 C13 C22 C21 -158.0(8) 1_555 1_555 1_555 1_555 yes
C14 C13 C22 C24 83.6(10) 1_555 1_555 1_555 1_555 yes
C14 C15 C16 C17 10(1) 1_555 1_555 1_555 1_555 yes
C15 C14 PD1 C18 48.4(6) 1_555 1_555 1_555 1_555 yes
C15 C14 PD1 C19 75.7(6) 1_555 1_555 1_555 1_555 yes
C15 C14 C13 C22 5(1) 1_555 1_555 1_555 1_555 yes
C15 C16 C17 C18 73.7(9) 1_555 1_555 1_555 1_555 yes
C15 C16 C17 C22 -44(1) 1_555 1_555 1_555 1_555 yes
C15 C16 C17 C23 -168.7(8) 1_555 1_555 1_555 1_555 yes
C16 C17 C18 C19 -153.4(8) 1_555 1_555 1_555 1_555 yes
C16 C17 C22 C21 174.6(7) 1_555 1_555 1_555 1_555 yes
C16 C17 C22 C24 -63.8(10) 1_555 1_555 1_555 1_555 yes
C17 C18 PD1 C19 -119.7(7) 1_555 1_555 1_555 1_555 yes
C17 C18 C19 C20 1(1) 1_555 1_555 1_555 1_555 yes
C17 C22 C21 C20 -49.7(10) 1_555 1_555 1_555 1_555 yes
C18 PD1 C13 C22 -12.7(6) 1_555 1_555 1_555 1_555 yes
C18 PD1 C19 C20 119.3(8) 1_555 1_555 1_555 1_555 yes
C18 C17 C22 C21 55.4(9) 1_555 1_555 1_555 1_555 yes
C18 C17 C22 C24 177.0(7) 1_555 1_555 1_555 1_555 yes
C18 C19 C20 C21 8(1) 1_555 1_555 1_555 1_555 yes
C19 PD1 C13 C22 22.1(7) 1_555 1_555 1_555 1_555 yes
C19 C18 C17 C22 -33(1) 1_555 1_555 1_555 1_555 yes
C19 C18 C17 C23 89.0(9) 1_555 1_555 1_555 1_555 yes
C19 C20 C21 C22 17(1) 1_555 1_555 1_555 1_555 yes
C20 C21 C22 C24 -173.5(7) 1_555 1_555 1_555 1_555 yes
C21 C22 C17 C23 -63(1) 1_555 1_555 1_555 1_555 yes
C23 C17 C22 C24 57(1) 1_555 1_555 1_555 1_555 yes
